data_7029666
loop_
_publ_author_name
'Gao, Jiaojiao'
'Xing, Feifei'
'Bai, Yueling'
'Zhu, Shourong'

_publ_section_title
;
 Synthesis, spectroscopy, and binding constants of ketocatechol-containing
 iminodiacetic acid and its Fe(iii), Cu(ii), and Zn(ii) complexes and
 reaction of Cu(ii) complex with H2O2 in aqueous solution.
;
_journal_issue 21
_journal_name_full 'Dalton transactions (Cambridge, England : 2003)'
_journal_page_first 7964
_journal_page_last 7978
_journal_paper_doi 10.1039/c4dt00118d
_journal_volume 43
_journal_year 2014
_chemical_formula_sum 'C18 H27 N2 O7'
_chemical_formula_weight 384.42
_chemical_name_systematic
; 
 ? 
;
_space_group_IT_number 2
_symmetry_cell_setting triclinic
_symmetry_space_group_name_Hall '-P 1'
_symmetry_space_group_name_H-M 'P -1'
_atom_sites_solution_hydrogens geom
_atom_sites_solution_primary direct
_atom_sites_solution_secondary difmap
_audit_creation_method SHELXL-97
_cell_angle_alpha 71.834(2)
_cell_angle_beta 79.964(2)
_cell_angle_gamma 73.789(2)
_cell_formula_units_Z 2
_cell_length_a 8.3882(14)
_cell_length_b 11.1278(18)
_cell_length_c 11.3535(18)
_cell_measurement_reflns_used 3388
_cell_measurement_temperature 296(2)
_cell_measurement_theta_max 25.00
_cell_measurement_theta_min 1.90
_cell_volume 962.5(3)
_computing_cell_refinement 'SHELXTL-Plus (Sheldrick, 1990)'
_computing_data_collection 'SHELXTL-Plus (Sheldrick, 1990)'
_computing_data_reduction 'SHELXTL-Plus (Sheldrick, 1990)'
_computing_molecular_graphics 'SHELXL-97 (Sheldrick, 1997)'
_computing_publication_material 'SHELXTL V.5.0 (Sheldrick, 1997)'
_computing_structure_refinement 'SHELXL-97 (Sheldrick, 1997)'
_computing_structure_solution 'SHELXS-97 (Sheldrick, 1990)'
_diffrn_ambient_temperature 296(2)
_diffrn_measured_fraction_theta_full 0.957
_diffrn_measured_fraction_theta_max 0.957
_diffrn_measurement_device_type 'CCD area detector'
_diffrn_measurement_method 'phi and omega scans'
_diffrn_radiation_monochromator graphite
_diffrn_radiation_source 'fine-focus sealed tube'
_diffrn_radiation_type MoK\a
_diffrn_radiation_wavelength 0.71073
_diffrn_reflns_av_R_equivalents 0.0228
_diffrn_reflns_av_unetI/netI 0.0678
_diffrn_reflns_limit_h_max 9
_diffrn_reflns_limit_h_min -9
_diffrn_reflns_limit_k_max 4
_diffrn_reflns_limit_k_min -13
_diffrn_reflns_limit_l_max 10
_diffrn_reflns_limit_l_min -13
_diffrn_reflns_number 4320
_diffrn_reflns_theta_full 25.00
_diffrn_reflns_theta_max 25.00
_diffrn_reflns_theta_min 1.90
_exptl_absorpt_coefficient_mu 0.102
_exptl_absorpt_correction_T_max 0.9980
_exptl_absorpt_correction_T_min 0.9869
_exptl_absorpt_correction_type multi-scan
_exptl_absorpt_process_details '(ABSCOR; Higashi, 1995)'
_exptl_crystal_colour light-yellow
_exptl_crystal_density_diffrn 1.323
_exptl_crystal_density_method 'not measured'
_exptl_crystal_description rhombic
_exptl_crystal_F_000 410
_exptl_crystal_size_max 0.13
_exptl_crystal_size_mid 0.04
_exptl_crystal_size_min 0.02
_refine_diff_density_max 0.440
_refine_diff_density_min -0.242
_refine_diff_density_rms 0.064
_refine_ls_extinction_coef 0.009(7)
_refine_ls_extinction_expression Fc^*^=kFc[1+0.001xFc^2^\l^3^/sin(2\q)]^-1/4^
_refine_ls_extinction_method SHELXL
_refine_ls_goodness_of_fit_ref 1.031
_refine_ls_hydrogen_treatment mixed
_refine_ls_matrix_type full
_refine_ls_number_parameters 271
_refine_ls_number_reflns 3243
_refine_ls_number_restraints 0
_refine_ls_restrained_S_all 1.031
_refine_ls_R_factor_all 0.1295
_refine_ls_R_factor_gt 0.0874
_refine_ls_shift/su_max 0.000
_refine_ls_shift/su_mean 0.000
_refine_ls_structure_factor_coef Fsqd
_refine_ls_weighting_details 'calc w=1/[\s^2^(Fo^2^)+(0.1368P)^2^+0.6907P] where P=(Fo^2^+2Fc^2^)/3'
_refine_ls_weighting_scheme calc
_refine_ls_wR_factor_gt 0.2333
_refine_ls_wR_factor_ref 0.2914
_reflns_number_gt 1988
_reflns_number_total 3243
_reflns_threshold_expression >2sigma(I)
_cod_data_source_file c4dt00118d2.cif
_cod_data_source_block 121031c_0m
_cod_depositor_comments 'Adding full bibliography for 7029666.cif.'
_cod_original_sg_symbol_H-M P-1
_cod_database_code 7029666

loop_
_symmetry_equiv_pos_as_xyz
'x, y, z'
'-x, -y, -z'

loop_
_atom_site_label
_atom_site_type_symbol
_atom_site_fract_x
_atom_site_fract_y
_atom_site_fract_z
_atom_site_U_iso_or_equiv
_atom_site_adp_type
_atom_site_occupancy
_atom_site_symmetry_multiplicity
_atom_site_calc_flag
_atom_site_refinement_flags
C1 C 0.1971(7) -0.1504(5) 0.4574(4) 0.0576(12) Uani 1 1 d .
C2 C 0.2148(6) -0.2408(4) 0.5753(4) 0.0565(12) Uani 1 1 d .
C3 C 0.2592(6) -0.2072(4) 0.6702(4) 0.0542(12) Uani 1 1 d .
H3 H 0.2737 -0.2679 0.7476 0.065 Uiso 1 1 calc R
C4 C 0.2822(6) -0.0832(4) 0.6506(4) 0.0520(11) Uani 1 1 d .
C5 C 0.2629(7) 0.0063(5) 0.5339(5) 0.0691(15) Uani 1 1 d .
H5 H 0.2775 0.0896 0.5202 0.083 Uiso 1 1 calc R
C6 C 0.2219(8) -0.0286(5) 0.4381(5) 0.0716(16) Uani 1 1 d .
H6 H 0.2111 0.0311 0.3599 0.086 Uiso 1 1 calc R
C7 C 0.3234(6) -0.0505(4) 0.7553(4) 0.0555(12) Uani 1 1 d .
C8 C 0.3087(6) 0.0916(4) 0.7447(4) 0.0532(12) Uani 1 1 d .
H8A H 0.3972 0.1218 0.6854 0.064 Uiso 1 1 calc R
H8B H 0.2029 0.1438 0.7140 0.064 Uiso 1 1 calc R
C9 C 0.3700(5) 0.2316(4) 0.8566(4) 0.0480(11) Uani 1 1 d .
H9A H 0.4762 0.2303 0.8063 0.058 Uiso 1 1 calc R
H9B H 0.3872 0.2310 0.9391 0.058 Uiso 1 1 calc R
C10 C 0.2477(6) 0.3585(4) 0.8008(4) 0.0517(11) Uani 1 1 d .
C11 C 0.1680(5) 0.0906(4) 0.9562(4) 0.0500(11) Uani 1 1 d .
H11A H 0.1122 0.0384 0.9309 0.060 Uiso 1 1 calc R
H11B H 0.0915 0.1750 0.9518 0.060 Uiso 1 1 calc R
C12 C 0.2087(6) 0.0251(4) 1.0892(4) 0.0487(11) Uani 1 1 d .
C13 C 0.1996(8) 0.4666(7) 0.3961(7) 0.098(2) Uani 1 1 d .
H13A H 0.1754 0.5551 0.4020 0.117 Uiso 1 1 calc R
H13B H 0.1128 0.4270 0.4482 0.117 Uiso 1 1 calc R
C14 C 0.3571(9) 0.3961(8) 0.4476(7) 0.106(2) Uani 1 1 d .
H14A H 0.3836 0.3080 0.4427 0.159 Uiso 1 1 calc R
H14B H 0.3482 0.3960 0.5331 0.159 Uiso 1 1 calc R
H14C H 0.4436 0.4377 0.4011 0.159 Uiso 1 1 calc R
C15 C 0.2042(11) 0.3392(7) 0.2507(7) 0.110(3) Uani 1 1 d .
H15A H 0.3217 0.2990 0.2363 0.133 Uiso 1 1 calc R
H15B H 0.1614 0.2868 0.3289 0.133 Uiso 1 1 calc R
C16 C 0.1156(11) 0.3374(8) 0.1489(8) 0.116(3) Uani 1 1 d .
H16A H 0.0005 0.3820 0.1591 0.174 Uiso 1 1 calc R
H16B H 0.1231 0.2488 0.1518 0.174 Uiso 1 1 calc R
H16C H 0.1659 0.3802 0.0700 0.174 Uiso 1 1 calc R
H1N H 0.412(6) 0.044(5) 0.904(4) 0.065(15) Uiso 1 1 d .
N1 N 0.3200(5) 0.1089(3) 0.8673(3) 0.0436(9) Uani 1 1 d .
N2 N 0.1873(5) 0.4732(4) 0.2623(4) 0.0674(12) Uani 1 1 d .
O1 O 0.1500(6) -0.1869(3) 0.3688(3) 0.0757(12) Uani 1 1 d .
H1 H 0.1451 -0.1277 0.3038 0.114 Uiso 1 1 calc R
O2 O 0.1850(6) -0.3587(3) 0.5890(3) 0.0754(12) Uani 1 1 d .
H2 H 0.2091 -0.4074 0.6577 0.113 Uiso 1 1 calc R
O3 O 0.3683(5) -0.1321(3) 0.8518(3) 0.0745(11) Uani 1 1 d .
O4 O 0.0876(4) -0.0031(4) 1.1647(3) 0.0679(10) Uani 1 1 d .
O5 O 0.3526(4) 0.0069(3) 1.1136(3) 0.0642(10) Uani 1 1 d .
O6 O 0.2963(5) 0.4583(3) 0.7913(3) 0.0716(11) Uani 1 1 d .
O7 O 0.1156(4) 0.3558(3) 0.7678(3) 0.0664(10) Uani 1 1 d .
C17A C 0.315(5) 0.553(6) 0.153(5) 0.23(2) Uani 0.50 1 d P
C17B C 0.292(3) 0.542(4) 0.189(3) 0.134(11) Uani 0.50 1 d P
C18A C 0.284(4) 0.602(3) 0.0518(17) 0.143(9) Uani 0.50 1 d P
C18B C 0.276(3) 0.6569(18) 0.121(5) 0.148(11) Uani 0.50 1 d P

loop_
_atom_site_aniso_label
_atom_site_aniso_U_11
_atom_site_aniso_U_22
_atom_site_aniso_U_33
_atom_site_aniso_U_23
_atom_site_aniso_U_13
_atom_site_aniso_U_12
C1 0.083(3) 0.047(3) 0.046(3) -0.013(2) -0.011(2) -0.019(2)
C2 0.078(3) 0.041(2) 0.056(3) -0.013(2) -0.009(2) -0.023(2)
C3 0.075(3) 0.038(2) 0.050(3) -0.007(2) -0.013(2) -0.015(2)
C4 0.067(3) 0.041(2) 0.050(3) -0.011(2) -0.010(2) -0.014(2)
C5 0.115(4) 0.046(3) 0.053(3) -0.004(2) -0.018(3) -0.035(3)
C6 0.125(5) 0.047(3) 0.047(3) -0.004(2) -0.019(3) -0.030(3)
C7 0.074(3) 0.042(2) 0.054(3) -0.012(2) -0.014(2) -0.016(2)
C8 0.078(3) 0.041(2) 0.046(3) -0.010(2) -0.016(2) -0.017(2)
C9 0.058(3) 0.039(2) 0.054(3) -0.012(2) -0.017(2) -0.0157(19)
C10 0.070(3) 0.040(2) 0.046(3) -0.011(2) -0.009(2) -0.014(2)
C11 0.056(3) 0.048(2) 0.048(3) -0.005(2) -0.010(2) -0.022(2)
C12 0.065(3) 0.040(2) 0.046(3) -0.0131(19) -0.009(2) -0.016(2)
C13 0.091(5) 0.104(5) 0.108(5) -0.058(4) -0.026(4) 0.002(4)
C14 0.114(6) 0.105(5) 0.096(5) -0.030(4) -0.031(4) -0.005(4)
C15 0.145(6) 0.076(4) 0.112(6) -0.050(4) -0.045(5) 0.018(4)
C16 0.142(7) 0.102(6) 0.122(6) -0.066(5) 0.001(5) -0.025(5)
N1 0.055(2) 0.0369(19) 0.042(2) -0.0078(15) -0.0146(16) -0.0139(16)
N2 0.074(3) 0.054(2) 0.073(3) -0.022(2) -0.011(2) -0.006(2)
O1 0.132(3) 0.056(2) 0.052(2) -0.0120(17) -0.030(2) -0.034(2)
O2 0.128(3) 0.0430(19) 0.067(2) -0.0087(16) -0.032(2) -0.033(2)
O3 0.118(3) 0.0409(19) 0.067(2) -0.0028(17) -0.040(2) -0.0178(19)
O4 0.074(2) 0.082(3) 0.050(2) -0.0081(17) -0.0077(17) -0.0321(19)
O5 0.054(2) 0.081(2) 0.0511(19) -0.0125(17) -0.0156(15) -0.0065(17)
O6 0.091(3) 0.0441(19) 0.088(3) -0.0106(18) -0.030(2) -0.0248(17)
O7 0.065(2) 0.0449(19) 0.087(3) -0.0093(17) -0.0221(19) -0.0117(15)
C17A 0.19(3) 0.28(5) 0.20(5) -0.03(4) 0.12(3) -0.17(3)
C17B 0.058(9) 0.17(2) 0.088(13) 0.073(12) 0.010(10) -0.022(13)
C18A 0.23(2) 0.16(2) 0.059(10) 0.016(11) -0.029(12) -0.116(19)
C18B 0.097(12) 0.079(12) 0.24(3) 0.026(17) -0.050(16) -0.040(10)

loop_
_atom_type_symbol
_atom_type_description
_atom_type_scat_dispersion_real
_atom_type_scat_dispersion_imag
_atom_type_scat_source
C C 0.0033 0.0016 'International Tables Vol C Tables 4.2.6.8 and 6.1.1.4'
H H 0.0000 0.0000 'International Tables Vol C Tables 4.2.6.8 and 6.1.1.4'
N N 0.0061 0.0033 'International Tables Vol C Tables 4.2.6.8 and 6.1.1.4'
O O 0.0106 0.0060 'International Tables Vol C Tables 4.2.6.8 and 6.1.1.4'

loop_
_geom_angle_atom_site_label_1
_geom_angle_atom_site_label_2
_geom_angle_atom_site_label_3
_geom_angle
O1 C1 C6 122.8(4)
O1 C1 C2 117.5(4)
C6 C1 C2 119.6(4)
O2 C2 C3 123.5(4)
O2 C2 C1 116.7(4)
C3 C2 C1 119.8(4)
C2 C3 C4 120.4(4)
C2 C3 H3 119.8
C4 C3 H3 119.8
C3 C4 C5 119.5(4)
C3 C4 C7 118.4(4)
C5 C4 C7 122.1(4)
C6 C5 C4 120.0(4)
C6 C5 H5 120.0
C4 C5 H5 120.0
C1 C6 C5 120.7(4)
C1 C6 H6 119.7
C5 C6 H6 119.7
O3 C7 C4 123.2(4)
O3 C7 C8 118.1(4)
C4 C7 C8 118.7(4)
N1 C8 C7 111.0(4)
N1 C8 H8A 109.4
C7 C8 H8A 109.4
N1 C8 H8B 109.4
C7 C8 H8B 109.4
H8A C8 H8B 108.0
N1 C9 C10 116.0(3)
N1 C9 H9A 108.3
C10 C9 H9A 108.3
N1 C9 H9B 108.3
C10 C9 H9B 108.3
H9A C9 H9B 107.4
O7 C10 O6 126.5(4)
O7 C10 C9 119.7(4)
O6 C10 C9 113.7(4)
N1 C11 C12 112.7(4)
N1 C11 H11A 109.0
C12 C11 H11A 109.0
N1 C11 H11B 109.0
C12 C11 H11B 109.0
H11A C11 H11B 107.8
O5 C12 O4 126.7(4)
O5 C12 C11 118.5(4)
O4 C12 C11 114.8(4)
C14 C13 N2 117.2(6)
C14 C13 H13A 108.0
N2 C13 H13A 108.0
C14 C13 H13B 108.0
N2 C13 H13B 108.0
H13A C13 H13B 107.2
C13 C14 H14A 109.5
C13 C14 H14B 109.5
H14A C14 H14B 109.5
C13 C14 H14C 109.5
H14A C14 H14C 109.5
H14B C14 H14C 109.5
C16 C15 N2 114.1(6)
C16 C15 H15A 108.7
N2 C15 H15A 108.7
C16 C15 H15B 108.7
N2 C15 H15B 108.7
H15A C15 H15B 107.6
C15 C16 H16A 109.5
C15 C16 H16B 109.5
H16A C16 H16B 109.5
C15 C16 H16C 109.5
H16A C16 H16C 109.5
H16B C16 H16C 109.5
C8 N1 C9 113.2(3)
C8 N1 C11 112.4(3)
C9 N1 C11 113.7(3)
C8 N1 H1N 109(3)
C9 N1 H1N 101(3)
C11 N1 H1N 107(3)
C17B N2 C15 117(2)
C17B N2 C13 108.1(19)
C15 N2 C13 110.3(5)
C17B N2 C17A 8(4)
C15 N2 C17A 111(3)
C13 N2 C17A 116(3)
C1 O1 H1 109.5
C2 O2 H2 109.5
C18B C17A C18A 60(3)
C18B C17A N2 118(5)
C18A C17A N2 123(5)
C18B C17B N2 135(2)
C18B C17B C18A 46.7(18)
N2 C17B C18A 124(3)
C18B C18A C17A 56(3)
C18B C18A C17B 55(3)
C17A C18A C17B 10(2)
C17A C18B C18A 63(4)
C17A C18B C17B 18(4)
C18A C18B C17B 78(3)

loop_
_geom_bond_atom_site_label_1
_geom_bond_atom_site_label_2
_geom_bond_distance
C1 O1 1.347(5)
C1 C6 1.372(7)
C1 C2 1.404(7)
C2 O2 1.360(5)
C2 C3 1.382(6)
C3 C4 1.391(6)
C3 H3 0.9300
C4 C5 1.391(7)
C4 C7 1.466(6)
C5 C6 1.386(7)
C5 H5 0.9300
C6 H6 0.9300
C7 O3 1.224(5)
C7 C8 1.519(6)
C8 N1 1.485(5)
C8 H8A 0.9700
C8 H8B 0.9700
C9 N1 1.501(5)
C9 C10 1.519(6)
C9 H9A 0.9700
C9 H9B 0.9700
C10 O7 1.241(5)
C10 O6 1.254(5)
C11 N1 1.502(5)
C11 C12 1.510(6)
C11 H11A 0.9700
C11 H11B 0.9700
C12 O5 1.233(5)
C12 O4 1.254(5)
C13 C14 1.452(9)
C13 N2 1.518(7)
C13 H13A 0.9700
C13 H13B 0.9700
C14 H14A 0.9600
C14 H14B 0.9600
C14 H14C 0.9600
C15 C16 1.487(10)
C15 N2 1.503(8)
C15 H15A 0.9700
C15 H15B 0.9700
C16 H16A 0.9600
C16 H16B 0.9600
C16 H16C 0.9600
N1 H1N 0.95(5)
N2 C17B 1.33(3)
N2 C17A 1.69(3)
O1 H1 0.8200
O2 H2 0.8200
C17A C18B 1.07(6)
C17A C18A 1.15(5)
C17B C18B 1.26(4)
C17B C18A 1.50(3)
C18A C18B 1.12(4)

loop_
_geom_hbond_atom_site_label_D
_geom_hbond_atom_site_label_H
_geom_hbond_atom_site_label_A
_geom_hbond_distance_DH
_geom_hbond_distance_HA
_geom_hbond_distance_DA
_geom_hbond_angle_DHA
_geom_hbond_site_symmetry_A
O2 H2 O6 0.82 1.85 2.658(5) 166.6 1_545
O1 H1 O4 0.82 1.78 2.588(5) 167.0 1_554
N1 H1N O5 0.95(5) 1.89(5) 2.703(5) 142(4) 2_657
